data_1508323
loop_
_publ_author_name
'Chang, Meng-Yang'
'Wu, Ming-Hao'
'Tai, Hang-Yi'

_publ_section_title
;
 NH(4)OAc Promoted Cyclocondensation of
 3-(o-Allylphenyl)pentane-1,5-diones: Synthesis of Tetracyclic Benzofused
 1-Azahomoisotwistanes.
;
_journal_issue 15
_journal_name_full 'Organic letters'
_journal_page_first 3936
_journal_page_last 3939
_journal_paper_doi 10.1021/ol301693s
_journal_volume 14
_journal_year 2012
_chemical_formula_sum 'C28 H27 N O2'
_chemical_formula_weight 409.51
_chemical_name_systematic
; 
 ? 
;
_space_group_IT_number 14
_symmetry_cell_setting monoclinic
_symmetry_space_group_name_Hall '-P 2yn'
_symmetry_space_group_name_H-M 'P 1 21/n 1'
_atom_sites_solution_hydrogens geom
_atom_sites_solution_primary direct
_atom_sites_solution_secondary difmap
_audit_creation_method SHELXL-97
_cell_angle_alpha 90.00
_cell_angle_beta 102.618(3)
_cell_angle_gamma 90.00
_cell_formula_units_Z 4
_cell_length_a 10.9299(18)
_cell_length_b 11.1414(18)
_cell_length_c 18.327(3)
_cell_measurement_reflns_used 2508
_cell_measurement_temperature 296(2)
_cell_measurement_theta_max 25.8771
_cell_measurement_theta_min 2.4276
_cell_volume 2177.9(6)
_computing_cell_refinement 'SAINT V7.68A (Bruker AXS, 2009)'
_computing_data_collection 'APEX2 (Bruker AXS, 2010)'
_computing_data_reduction 'SAINT V7.68A (Bruker AXS, 2009)'
_computing_molecular_graphics 'SHELXTL (Sheldrick, 2008)'
_computing_publication_material SHELXTL
_computing_structure_refinement 'SHELXL-97 (Sheldrick, 2008)'
_computing_structure_solution 'SHELXS-97 (Sheldrick, 2008)'
_diffrn_ambient_temperature 296(2)
_diffrn_detector_area_resol_mean 8.3666
_diffrn_measured_fraction_theta_full 0.999
_diffrn_measured_fraction_theta_max 0.999
_diffrn_measurement_device_type 'Bruker APEX-II CCD'
_diffrn_measurement_method '\f and \w scans'
_diffrn_radiation_monochromator graphite
_diffrn_radiation_source 'fine-focus sealed tube'
_diffrn_radiation_type MoK\a
_diffrn_radiation_wavelength 0.71073
_diffrn_reflns_av_R_equivalents 0.0372
_diffrn_reflns_av_sigmaI/netI 0.0375
_diffrn_reflns_limit_h_max 13
_diffrn_reflns_limit_h_min -13
_diffrn_reflns_limit_k_max 12
_diffrn_reflns_limit_k_min -13
_diffrn_reflns_limit_l_max 22
_diffrn_reflns_limit_l_min -21
_diffrn_reflns_number 13910
_diffrn_reflns_theta_full 26.47
_diffrn_reflns_theta_max 26.47
_diffrn_reflns_theta_min 2.00
_exptl_absorpt_coefficient_mu 0.078
_exptl_absorpt_correction_T_max 0.9486
_exptl_absorpt_correction_T_min 0.8265
_exptl_absorpt_correction_type multi-scan
_exptl_absorpt_process_details 'SADABS V2008/1 (Bruker AXS)'
_exptl_crystal_colour Colorless
_exptl_crystal_density_diffrn 1.249
_exptl_crystal_density_meas ?
_exptl_crystal_density_method 'not measured'
_exptl_crystal_description Tabullar
_exptl_crystal_F_000 872
_exptl_crystal_size_max 0.30
_exptl_crystal_size_mid 0.28
_exptl_crystal_size_min 0.15
_refine_diff_density_max 0.509
_refine_diff_density_min -0.173
_refine_diff_density_rms 0.043
_refine_ls_extinction_method none
_refine_ls_goodness_of_fit_ref 1.031
_refine_ls_hydrogen_treatment constr
_refine_ls_matrix_type full
_refine_ls_number_parameters 282
_refine_ls_number_reflns 4484
_refine_ls_number_restraints 0
_refine_ls_restrained_S_all 1.031
_refine_ls_R_factor_all 0.0950
_refine_ls_R_factor_gt 0.0654
_refine_ls_shift/su_max 0.000
_refine_ls_shift/su_mean 0.000
_refine_ls_structure_factor_coef Fsqd
_refine_ls_weighting_details 'calc w=1/[\s^2^(Fo^2^)+(0.0889P)^2^+0.6744P] where P=(Fo^2^+2Fc^2^)/3'
_refine_ls_weighting_scheme calc
_refine_ls_wR_factor_gt 0.1741
_refine_ls_wR_factor_ref 0.1982
_reflns_number_gt 2965
_reflns_number_total 4484
_reflns_threshold_expression >2sigma(I)
_cod_data_source_file ol301693s_si_002.cif
_cod_data_source_block 120407m
_cod_depositor_comments
;
The following automatic conversions were performed:

'_exptl_crystal_density_meas' value 'not measured' was changed to '?'
- the value is perceived as not measured.

Automatic conversion script
Id: cif_fix_values 3008 2015-01-20 13:52:24Z robertas 
;
_cod_database_code 1508323

loop_
_symmetry_equiv_pos_as_xyz
'x, y, z'
'-x+1/2, y+1/2, -z+1/2'
'-x, -y, -z'
'x-1/2, -y-1/2, z-1/2'

loop_
_atom_site_label
_atom_site_type_symbol
_atom_site_fract_x
_atom_site_fract_y
_atom_site_fract_z
_atom_site_U_iso_or_equiv
_atom_site_adp_type
_atom_site_occupancy
_atom_site_symmetry_multiplicity
_atom_site_calc_flag
_atom_site_refinement_flags
O1 O 0.8085(2) 0.61840(18) -0.04895(11) 0.0754(6) Uani 1 1 d .
O2 O 0.73043(17) 0.42214(15) 0.01173(9) 0.0577(5) Uani 1 1 d .
N1 N 0.44836(18) 0.56765(19) 0.30451(11) 0.0527(5) Uani 1 1 d .
C1 C -0.0193(3) 0.5995(4) 0.20997(18) 0.0846(10) Uani 1 1 d .
H1 H -0.1054 0.6089 0.2047 0.102 Uiso 1 1 calc R
C2 C 0.0402(3) 0.6527(4) 0.16113(18) 0.0904(11) Uani 1 1 d .
H2 H -0.0052 0.6985 0.1220 0.108 Uiso 1 1 calc R
C3 C 0.1684(3) 0.6393(3) 0.16918(17) 0.0820(10) Uani 1 1 d .
H3 H 0.2079 0.6745 0.1345 0.098 Uiso 1 1 calc R
C4 C 0.2384(2) 0.5745(3) 0.22799(13) 0.0576(7) Uani 1 1 d .
C5 C 0.3772(2) 0.5654(2) 0.23747(13) 0.0547(6) Uani 1 1 d .
C6 C 0.4346(2) 0.5554(2) 0.17209(14) 0.0582(6) Uani 1 1 d .
H6 H 0.3710 0.5505 0.1253 0.070 Uiso 1 1 calc R
C7 C 0.5202(2) 0.4433(2) 0.18382(13) 0.0541(6) Uani 1 1 d .
H7 H 0.4678 0.3730 0.1869 0.065 Uiso 1 1 calc R
C8 C 0.5836(2) 0.4250(2) 0.11757(14) 0.0536(6) Uani 1 1 d .
H8A H 0.6525 0.3690 0.1322 0.064 Uiso 1 1 calc R
H8B H 0.5236 0.3895 0.0764 0.064 Uiso 1 1 calc R
C9 C 0.6330(2) 0.5407(2) 0.09103(12) 0.0461(5) Uani 1 1 d .
C10 C 0.7047(2) 0.5340(2) 0.03740(12) 0.0470(5) Uani 1 1 d .
C11 C 0.7441(2) 0.6376(2) 0.00643(14) 0.0539(6) Uani 1 1 d .
C12 C 0.8294(3) 0.7184(3) -0.09295(19) 0.0928(11) Uani 1 1 d .
H12A H 0.7509 0.7569 -0.1137 0.139 Uiso 1 1 calc R
H12B H 0.8670 0.6914 -0.1327 0.139 Uiso 1 1 calc R
H12C H 0.8845 0.7744 -0.0621 0.139 Uiso 1 1 calc R
C13 C 0.8575(3) 0.3862(3) 0.03771(18) 0.0740(8) Uani 1 1 d .
H13A H 0.9116 0.4418 0.0200 0.111 Uiso 1 1 calc R
H13B H 0.8691 0.3073 0.0192 0.111 Uiso 1 1 calc R
H13C H 0.8776 0.3853 0.0914 0.111 Uiso 1 1 calc R
C14 C 0.6123(2) 0.4569(2) 0.25811(13) 0.0540(6) Uani 1 1 d .
H14A H 0.6965 0.4643 0.2496 0.065 Uiso 1 1 calc R
H14B H 0.6095 0.3856 0.2881 0.065 Uiso 1 1 calc R
C15 C 0.5815(2) 0.5693(2) 0.30141(13) 0.0491(6) Uani 1 1 d .
C16 C 0.5992(3) 0.6809(2) 0.25309(14) 0.0593(6) Uani 1 1 d .
H16A H 0.5731 0.7530 0.2753 0.071 Uiso 1 1 calc R
H16B H 0.6870 0.6894 0.2518 0.071 Uiso 1 1 calc R
C17 C 0.5207(3) 0.6657(2) 0.17321(14) 0.0576(6) Uani 1 1 d .
H17 H 0.4677 0.7369 0.1605 0.069 Uiso 1 1 calc R
C18 C 0.7914(2) 0.6001(2) 0.38972(14) 0.0575(6) Uani 1 1 d .
H18 H 0.8254 0.6121 0.3480 0.069 Uiso 1 1 calc R
C19 C 0.0475(3) 0.5319(4) 0.2671(2) 0.0937(11) Uani 1 1 d .
H19 H 0.0063 0.4935 0.2998 0.112 Uiso 1 1 calc R
C20 C 0.1759(3) 0.5201(3) 0.27662(16) 0.0804(9) Uani 1 1 d .
H20 H 0.2205 0.4749 0.3163 0.097 Uiso 1 1 calc R
C21 C 0.6025(2) 0.6529(2) 0.11559(13) 0.0508(6) Uani 1 1 d .
C22 C 0.6474(2) 0.7551(2) 0.08712(14) 0.0566(6) Uani 1 1 d .
H22 H 0.6309 0.8300 0.1053 0.068 Uiso 1 1 calc R
C23 C 0.7165(2) 0.7483(2) 0.03202(15) 0.0585(6) Uani 1 1 d .
H23 H 0.7440 0.8179 0.0126 0.070 Uiso 1 1 calc R
C24 C 0.6643(2) 0.5753(2) 0.37991(13) 0.0486(6) Uani 1 1 d .
C25 C 0.6173(2) 0.5559(2) 0.44299(14) 0.0559(6) Uani 1 1 d .
H25 H 0.5327 0.5386 0.4379 0.067 Uiso 1 1 calc R
C26 C 0.6944(3) 0.5620(2) 0.51380(15) 0.0642(7) Uani 1 1 d .
H26 H 0.6613 0.5483 0.5557 0.077 Uiso 1 1 calc R
C27 C 0.8194(3) 0.5881(2) 0.52243(15) 0.0659(7) Uani 1 1 d .
H27 H 0.8708 0.5928 0.5700 0.079 Uiso 1 1 calc R
C28 C 0.8683(3) 0.6073(2) 0.46024(16) 0.0665(7) Uani 1 1 d .
H28 H 0.9529 0.6250 0.4657 0.080 Uiso 1 1 calc R

loop_
_atom_site_aniso_label
_atom_site_aniso_U_11
_atom_site_aniso_U_22
_atom_site_aniso_U_33
_atom_site_aniso_U_23
_atom_site_aniso_U_13
_atom_site_aniso_U_12
O1 0.0862(15) 0.0747(13) 0.0738(13) 0.0151(10) 0.0363(12) -0.0052(10)
O2 0.0642(12) 0.0550(10) 0.0548(10) -0.0061(8) 0.0152(8) -0.0052(8)
N1 0.0406(11) 0.0693(13) 0.0453(11) -0.0014(9) 0.0027(9) 0.0057(9)
C1 0.0418(16) 0.134(3) 0.075(2) -0.010(2) 0.0068(15) 0.0085(16)
C2 0.0524(18) 0.140(3) 0.072(2) 0.014(2) -0.0013(15) 0.0257(18)
C3 0.0499(17) 0.127(3) 0.0666(18) 0.0189(18) 0.0080(14) 0.0143(17)
C4 0.0399(13) 0.0821(18) 0.0461(13) -0.0088(12) -0.0006(11) 0.0058(12)
C5 0.0456(14) 0.0678(16) 0.0474(13) -0.0026(11) 0.0030(11) 0.0045(11)
C6 0.0435(14) 0.0789(18) 0.0469(13) -0.0022(12) -0.0015(10) 0.0003(12)
C7 0.0569(15) 0.0525(14) 0.0533(14) 0.0002(11) 0.0132(11) -0.0087(11)
C8 0.0595(15) 0.0524(14) 0.0498(13) -0.0003(11) 0.0138(11) -0.0062(11)
C9 0.0437(13) 0.0492(13) 0.0416(12) 0.0028(9) 0.0009(10) -0.0021(9)
C10 0.0449(13) 0.0505(13) 0.0419(12) 0.0018(10) 0.0013(10) -0.0039(10)
C11 0.0448(13) 0.0634(16) 0.0517(14) 0.0111(11) 0.0066(11) -0.0063(11)
C12 0.107(3) 0.091(2) 0.090(2) 0.0285(19) 0.044(2) -0.009(2)
C13 0.074(2) 0.0662(17) 0.083(2) 0.0005(15) 0.0192(16) 0.0140(14)
C14 0.0505(14) 0.0575(14) 0.0524(14) -0.0004(11) 0.0076(11) 0.0009(11)
C15 0.0386(12) 0.0531(13) 0.0516(13) -0.0028(10) 0.0007(10) 0.0017(10)
C16 0.0583(16) 0.0546(15) 0.0605(15) -0.0015(12) 0.0033(12) 0.0028(11)
C17 0.0637(16) 0.0532(14) 0.0530(14) 0.0052(11) 0.0065(12) 0.0074(12)
C18 0.0450(14) 0.0672(16) 0.0549(14) -0.0023(12) -0.0008(11) 0.0009(11)
C19 0.0516(19) 0.148(3) 0.083(2) 0.014(2) 0.0176(17) 0.0008(19)
C20 0.0542(17) 0.126(3) 0.0584(17) 0.0140(17) 0.0065(14) 0.0105(17)
C21 0.0480(13) 0.0522(14) 0.0491(13) 0.0073(11) 0.0040(10) 0.0010(10)
C22 0.0560(15) 0.0448(13) 0.0641(15) 0.0037(11) 0.0022(12) 0.0034(11)
C23 0.0529(15) 0.0507(14) 0.0683(16) 0.0169(12) 0.0052(12) -0.0066(11)
C24 0.0438(13) 0.0445(12) 0.0520(13) -0.0042(10) -0.0013(10) 0.0051(10)
C25 0.0484(14) 0.0619(15) 0.0525(14) -0.0007(11) 0.0005(11) -0.0031(11)
C26 0.0656(18) 0.0708(17) 0.0504(15) 0.0039(13) 0.0001(12) -0.0030(13)
C27 0.0640(18) 0.0676(17) 0.0538(15) -0.0021(13) -0.0138(13) -0.0053(13)
C28 0.0446(15) 0.0703(17) 0.0744(18) 0.0022(14) -0.0090(13) -0.0054(12)

loop_
_atom_type_symbol
_atom_type_description
_atom_type_scat_dispersion_real
_atom_type_scat_dispersion_imag
_atom_type_scat_source
C C 0.0033 0.0016 'International Tables Vol C Tables 4.2.6.8 and 6.1.1.4'
H H 0.0000 0.0000 'International Tables Vol C Tables 4.2.6.8 and 6.1.1.4'
N N 0.0061 0.0033 'International Tables Vol C Tables 4.2.6.8 and 6.1.1.4'
O O 0.0106 0.0060 'International Tables Vol C Tables 4.2.6.8 and 6.1.1.4'

loop_
_geom_angle_atom_site_label_1
_geom_angle_atom_site_label_2
_geom_angle_atom_site_label_3
_geom_angle
C11 O1 C12 118.0(2)
C10 O2 C13 113.3(2)
C5 N1 C15 110.86(19)
C2 C1 C19 119.7(3)
C2 C1 H1 120.2
C19 C1 H1 120.2
C1 C2 C3 120.2(3)
C1 C2 H2 119.9
C3 C2 H2 119.9
C4 C3 C2 121.0(3)
C4 C3 H3 119.5
C2 C3 H3 119.5
C20 C4 C3 117.8(3)
C20 C4 C5 122.0(2)
C3 C4 C5 120.2(2)
N1 C5 C6 119.7(2)
N1 C5 C4 119.4(2)
C6 C5 C4 120.9(2)
C5 C6 C17 107.2(2)
C5 C6 C7 107.5(2)
C17 C6 C7 107.0(2)
C5 C6 H6 111.6
C17 C6 H6 111.6
C7 C6 H6 111.6
C14 C7 C8 113.5(2)
C14 C7 C6 107.9(2)
C8 C7 C6 111.1(2)
C14 C7 H7 108.1
C8 C7 H7 108.1
C6 C7 H7 108.1
C9 C8 C7 113.2(2)
C9 C8 H8A 108.9
C7 C8 H8A 108.9
C9 C8 H8B 108.9
C7 C8 H8B 108.9
H8A C8 H8B 107.8
C10 C9 C21 119.3(2)
C10 C9 C8 118.5(2)
C21 C9 C8 122.1(2)
O2 C10 C9 118.6(2)
O2 C10 C11 120.2(2)
C9 C10 C11 121.1(2)
O1 C11 C23 125.3(2)
O1 C11 C10 115.2(2)
C23 C11 C10 119.5(2)
O1 C12 H12A 109.5
O1 C12 H12B 109.5
H12A C12 H12B 109.5
O1 C12 H12C 109.5
H12A C12 H12C 109.5
H12B C12 H12C 109.5
O2 C13 H13A 109.5
O2 C13 H13B 109.5
H13A C13 H13B 109.5
O2 C13 H13C 109.5
H13A C13 H13C 109.5
H13B C13 H13C 109.5
C7 C14 C15 111.3(2)
C7 C14 H14A 109.4
C15 C14 H14A 109.4
C7 C14 H14B 109.4
C15 C14 H14B 109.4
H14A C14 H14B 108.0
N1 C15 C24 110.67(19)
N1 C15 C14 109.63(19)
C24 C15 C14 111.48(18)
N1 C15 C16 106.13(19)
C24 C15 C16 112.22(19)
C14 C15 C16 106.49(19)
C17 C16 C15 109.8(2)
C17 C16 H16A 109.7
C15 C16 H16A 109.7
C17 C16 H16B 109.7
C15 C16 H16B 109.7
H16A C16 H16B 108.2
C21 C17 C16 112.2(2)
C21 C17 C6 111.3(2)
C16 C17 C6 108.2(2)
C21 C17 H17 108.3
C16 C17 H17 108.3
C6 C17 H17 108.3
C28 C18 C24 121.3(2)
C28 C18 H18 119.3
C24 C18 H18 119.3
C1 C19 C20 120.6(3)
C1 C19 H19 119.7
C20 C19 H19 119.7
C4 C20 C19 120.6(3)
C4 C20 H20 119.7
C19 C20 H20 119.7
C22 C21 C9 119.1(2)
C22 C21 C17 119.4(2)
C9 C21 C17 121.5(2)
C21 C22 C23 121.5(2)
C21 C22 H22 119.3
C23 C22 H22 119.3
C11 C23 C22 119.4(2)
C11 C23 H23 120.3
C22 C23 H23 120.3
C25 C24 C18 117.8(2)
C25 C24 C15 122.1(2)
C18 C24 C15 120.1(2)
C24 C25 C26 121.0(2)
C24 C25 H25 119.5
C26 C25 H25 119.5
C27 C26 C25 120.3(3)
C27 C26 H26 119.8
C25 C26 H26 119.8
C26 C27 C28 119.6(2)
C26 C27 H27 120.2
C28 C27 H27 120.2
C27 C28 C18 119.9(3)
C27 C28 H28 120.1
C18 C28 H28 120.1

loop_
_geom_bond_atom_site_label_1
_geom_bond_atom_site_label_2
_geom_bond_distance
O1 C11 1.373(3)
O1 C12 1.423(3)
O2 C10 1.383(3)
O2 C13 1.424(3)
N1 C5 1.303(3)
N1 C15 1.468(3)
C1 C2 1.353(5)
C1 C19 1.364(5)
C1 H1 0.9300
C2 C3 1.385(4)
C2 H2 0.9300
C3 C4 1.381(4)
C3 H3 0.9300
C4 C20 1.377(4)
C4 C5 1.492(3)
C5 C6 1.473(3)
C6 C17 1.544(4)
C6 C7 1.547(4)
C6 H6 0.9800
C7 C14 1.513(3)
C7 C8 1.537(3)
C7 H7 0.9800
C8 C9 1.518(3)
C8 H8A 0.9700
C8 H8B 0.9700
C9 C10 1.386(3)
C9 C21 1.394(3)
C10 C11 1.395(3)
C11 C23 1.375(4)
C12 H12A 0.9600
C12 H12B 0.9600
C12 H12C 0.9600
C13 H13A 0.9600
C13 H13B 0.9600
C13 H13C 0.9600
C14 C15 1.558(3)
C14 H14A 0.9700
C14 H14B 0.9700
C15 C24 1.525(3)
C15 C16 1.563(3)
C16 C17 1.536(3)
C16 H16A 0.9700
C16 H16B 0.9700
C17 C21 1.533(3)
C17 H17 0.9800
C18 C28 1.381(4)
C18 C24 1.389(3)
C18 H18 0.9300
C19 C20 1.383(4)
C19 H19 0.9300
C20 H20 0.9300
C21 C22 1.386(3)
C22 C23 1.389(3)
C22 H22 0.9300
C23 H23 0.9300
C24 C25 1.380(3)
C25 C26 1.386(4)
C25 H25 0.9300
C26 C27 1.371(4)
C26 H26 0.9300
C27 C28 1.377(4)
C27 H27 0.9300
C28 H28 0.9300
